data_4501028
loop_
_publ_author_name
'Mart\'inez Casado, F. J.'
'Fabelo, O.'
'Rodr\'iguez-Velamaz\'an, J. A.'
'Ramos Riesco, M.'
'Rodr\'iguez Cheda, J. A.'
'Labrador, A.'
'Rodr\'iguez-Blanco, C.'
'Campo, J.'
'S\'anchez-Alarcos, V.'
'M\"uller, H.'

_publ_section_title
;
 Manganese(II) Butyrate-Based MOFs: Structures, Thermal and Magnetic
 Properties
;
_journal_issue 9
_journal_name_full 'Crystal Growth &amp; Design'
_journal_page_first 4080
_journal_paper_doi 10.1021/cg200649n
_journal_volume 11
_journal_year 2011
_chemical_formula_moiety 6(Mn2+),11(O2C4H7-),(OH-)
_chemical_formula_sum 'C44 H78 Mn6 O23'
_chemical_formula_weight 1304.70
_chemical_name_common 'Hexamanganese(II)hydroxy undecabutyrate'
_chemical_name_systematic 'Hexamanganese(II)hydroxy undecabutyrate'
_space_group_IT_number 14
_symmetry_cell_setting monoclinic
_symmetry_space_group_name_Hall '-P 2yn'
_symmetry_space_group_name_H-M 'P 1 21/n 1'
_atom_sites_solution_hydrogens geom
_atom_sites_solution_primary direct
_atom_sites_solution_secondary difmap
_audit_creation_method SHELXL-97
_cell_angle_alpha 90.00
_cell_angle_beta 103.37(3)
_cell_angle_gamma 90.00
_cell_formula_units_Z 4
_cell_length_a 13.641(3)
_cell_length_b 25.222(5)
_cell_length_c 17.000(3)
_cell_measurement_temperature 100(2)
_cell_volume 5690(2)
_computing_cell_refinement 'DENZO-SMN (Otwinowski & Minor, 1997)'
_computing_data_collection 'CCD Server Software Huber'
_computing_data_reduction DENZO-SMN
_computing_molecular_graphics 'Mercury 1.4.2. and ORTEP-3 (Farrugia, 1997)'
_computing_publication_material 'SHELXL-97 (Sheldrick, 1997)'
_computing_structure_refinement 'SHELXL-97 (Sheldrick, 1997)'
_computing_structure_solution 'SHELXS-97 (Sheldrick, 1990)'
_diffrn_ambient_temperature 100(2)
_diffrn_detector_area_resol_mean 9.77
_diffrn_measured_fraction_theta_full 0.996
_diffrn_measured_fraction_theta_max 0.996
_diffrn_measurement_device_type ADSCq210rCCD-HUBER
_diffrn_measurement_method 'f\ scans'
_diffrn_radiation_monochromator Synchrotron
_diffrn_radiation_source Synchrotron
_diffrn_radiation_type Synchrotron
_diffrn_radiation_wavelength 0.75140
_diffrn_reflns_av_R_equivalents 0.0000
_diffrn_reflns_av_sigmaI/netI 0.0312
_diffrn_reflns_limit_h_max 16
_diffrn_reflns_limit_h_min 0
_diffrn_reflns_limit_k_max 29
_diffrn_reflns_limit_k_min 0
_diffrn_reflns_limit_l_max 19
_diffrn_reflns_limit_l_min -20
_diffrn_reflns_number 10002
_diffrn_reflns_theta_full 26.56
_diffrn_reflns_theta_max 26.56
_diffrn_reflns_theta_min 1.71
_exptl_absorpt_coefficient_mu 1.365
_exptl_absorpt_correction_type none
_exptl_crystal_colour pink
_exptl_crystal_density_diffrn 1.523
_exptl_crystal_density_method 'not measured'
_exptl_crystal_description flake
_exptl_crystal_F_000 2704
_exptl_crystal_size_max 0.080
_exptl_crystal_size_mid 0.070
_exptl_crystal_size_min 0.030
_refine_diff_density_max 1.702
_refine_diff_density_min -1.050
_refine_diff_density_rms 0.181
_refine_ls_extinction_coef 0.0052(4)
_refine_ls_extinction_expression Fc^*^=kFc[1+0.001xFc^2^\l^3^/sin(2\q)]^-1/4^
_refine_ls_extinction_method SHELXL
_refine_ls_goodness_of_fit_ref 1.039
_refine_ls_hydrogen_treatment mixed
_refine_ls_matrix_type full
_refine_ls_number_parameters 663
_refine_ls_number_reflns 10002
_refine_ls_number_restraints 4
_refine_ls_restrained_S_all 1.039
_refine_ls_R_factor_all 0.0836
_refine_ls_R_factor_gt 0.0766
_refine_ls_shift/su_max 0.009
_refine_ls_shift/su_mean 0.000
_refine_ls_structure_factor_coef Fsqd
_refine_ls_weighting_details 'calc w=1/[\s^2^(Fo^2^)+(0.0794P)^2^+133.3281P] where P=(Fo^2^+2Fc^2^)/3'
_refine_ls_weighting_scheme calc
_refine_ls_wR_factor_gt 0.2464
_refine_ls_wR_factor_ref 0.2510
_reflns_number_gt 8696
_reflns_number_total 10002
_reflns_threshold_expression >2sigma(I)
_cod_data_source_file cg200649n_si_002.cif
_cod_data_source_block MnC4_OH_100K
_cod_depositor_comments
;
The following automatic conversions were performed:

'_symmetry_cell_setting' value 'Monoclinic' changed to 'monoclinic'
according to /home/saulius/struct/CIF-dictionaries/cif_core.dic
dictionary named 'cif_core.dic' version 2.4.1 from 2010-06-29.

Automatic conversion script
Id: cif_fix_values 1715 2011-07-08 13:25:40Z adriana 
;
_cod_original_sg_symbol_H-M P21/n
_cod_database_code 4501028

loop_
_symmetry_equiv_pos_as_xyz
'x, y, z'
'-x+1/2, y+1/2, -z+1/2'
'-x, -y, -z'
'x-1/2, -y-1/2, z-1/2'

loop_
_atom_site_label
_atom_site_type_symbol
_atom_site_fract_x
_atom_site_fract_y
_atom_site_fract_z
_atom_site_U_iso_or_equiv
_atom_site_adp_type
_atom_site_occupancy
_atom_site_symmetry_multiplicity
_atom_site_calc_flag
_atom_site_refinement_flags
O4 O 0.3309(4) 0.1745(2) 1.2071(4) 0.0263(13) Uani 1 1 d .
C36 C 0.3767(8) -0.1411(4) 1.1335(6) 0.040(2) Uani 1 1 d .
H36A H 0.3968 -0.1779 1.1467 0.059 Uiso 1 1 calc R
H36B H 0.3086 -0.1353 1.1417 0.059 Uiso 1 1 calc R
H36C H 0.4239 -0.1172 1.1688 0.059 Uiso 1 1 calc R
C32 C -0.0242(8) 0.2619(4) 1.0798(6) 0.040(2) Uani 1 1 d .
H32A H -0.0769 0.2866 1.0867 0.060 Uiso 1 1 calc R
H32B H -0.0339 0.2277 1.1045 0.060 Uiso 1 1 calc R
H32C H -0.0279 0.2567 1.0221 0.060 Uiso 1 1 calc R
C20 C 0.6259(9) -0.0461(4) 0.6656(6) 0.044(3) Uani 1 1 d .
H20A H 0.6535 -0.0659 0.6260 0.065 Uiso 1 1 calc R
H20B H 0.6083 -0.0101 0.6454 0.065 Uiso 1 1 calc R
H20C H 0.5655 -0.0641 0.6740 0.065 Uiso 1 1 calc R
C28 C -0.1967(8) 0.1073(4) 0.7294(7) 0.043(3) Uani 1 1 d .
H28A H -0.2632 0.1242 0.7156 0.065 Uiso 1 1 calc R
H28B H -0.1975 0.0780 0.7672 0.065 Uiso 1 1 calc R
H28C H -0.1801 0.0936 0.6801 0.065 Uiso 1 1 calc R
C16 C 0.4472(9) 0.3401(4) 0.8062(7) 0.047(3) Uani 1 1 d .
H16A H 0.5131 0.3471 0.8422 0.071 Uiso 1 1 calc R
H16B H 0.3941 0.3468 0.8352 0.071 Uiso 1 1 calc R
H16C H 0.4375 0.3634 0.7589 0.071 Uiso 1 1 calc R
C40 C 0.4278(10) 0.3425(4) 1.0405(8) 0.055(3) Uani 1 1 d .
H40A H 0.4174 0.3760 1.0104 0.083 Uiso 1 1 calc R
H40B H 0.4259 0.3490 1.0969 0.083 Uiso 1 1 calc R
H40C H 0.3744 0.3175 1.0163 0.083 Uiso 1 1 calc R
C24 C -0.0971(9) -0.0490(5) 0.5630(8) 0.057(3) Uani 1 1 d .
H24A H -0.0948 -0.0574 0.5072 0.085 Uiso 1 1 calc R
H24B H -0.1464 -0.0207 0.5630 0.085 Uiso 1 1 calc R
H24C H -0.1168 -0.0807 0.5890 0.085 Uiso 1 1 calc R
C44 C 0.4125(9) -0.0729(5) 0.4872(7) 0.045(3) Uani 1 1 d .
H44A H 0.4073 -0.0807 0.4299 0.068 Uiso 1 1 calc R
H44B H 0.4367 -0.1045 0.5196 0.068 Uiso 1 1 calc R
H44C H 0.4599 -0.0436 0.5042 0.068 Uiso 1 1 calc R
C12 C -0.0764(9) 0.1230(7) 1.0011(8) 0.066(4) Uani 1 1 d .
H12A H -0.1233 0.1519 1.0043 0.100 Uiso 1 1 calc R
H12B H -0.1116 0.0954 0.9647 0.100 Uiso 1 1 calc R
H12C H -0.0200 0.1367 0.9804 0.100 Uiso 1 1 calc R
H1O H 0.3998(6) 0.1003(6) 0.9738(9) 0.06(4) Uiso 1 1 d D
Mn1 Mn 0.22026(10) 0.06286(5) 0.90028(8) 0.0235(3) Uani 1 1 d D
Mn2 Mn 0.32057(9) 0.14166(5) 1.08863(8) 0.0221(3) Uani 1 1 d D
Mn3 Mn 0.06413(9) 0.36140(5) 0.68612(8) 0.0208(3) Uani 1 1 d .
Mn4 Mn 0.30287(9) 0.18582(5) 0.90535(8) 0.0218(3) Uani 1 1 d D
Mn5 Mn 0.11773(9) 0.28567(5) 0.85259(8) 0.0220(3) Uani 1 1 d .
Mn6 Mn 0.33649(10) -0.01562(5) 0.79002(8) 0.0246(3) Uani 1 1 d .
O13 O 0.1568(4) 0.1443(2) 0.8591(4) 0.0252(13) Uani 1 1 d .
O1H O 0.3310(4) 0.1119(2) 0.9731(3) 0.0229(12) Uani 1 1 d D
O3 O -0.0087(4) 0.3237(2) 0.7749(4) 0.0246(13) Uani 1 1 d .
O2 O 0.3579(5) 0.1543(2) 0.8066(4) 0.0286(14) Uani 1 1 d .
O8 O 0.1775(4) 0.3018(2) 0.7299(4) 0.0255(13) Uani 1 1 d .
O7 O 0.2624(4) 0.2578(2) 0.8338(4) 0.0246(13) Uani 1 1 d .
O14 O 0.0521(5) 0.2111(2) 0.8150(4) 0.0316(15) Uani 1 1 d .
O15 O 0.2464(4) 0.2098(2) 1.0145(3) 0.0228(12) Uani 1 1 d .
O9 O 0.4935(5) -0.0045(2) 0.8105(4) 0.0282(14) Uani 1 1 d .
O22 O 0.3644(5) -0.0837(2) 0.7184(4) 0.0265(13) Uani 1 1 d .
O20 O 0.4384(5) 0.2239(2) 0.9713(4) 0.0276(13) Uani 1 1 d .
O21 O 0.1780(5) 0.3624(2) 0.8870(4) 0.0297(14) Uani 1 1 d .
O17 O 0.3552(5) -0.0918(2) 0.8852(4) 0.0283(13) Uani 1 1 d .
O18 O 0.3212(5) -0.0106(2) 0.9152(4) 0.0298(14) Uani 1 1 d .
O16 O 0.1286(5) 0.2715(2) 0.9737(4) 0.0314(14) Uani 1 1 d .
O1 O 0.3162(5) 0.0690(2) 0.8031(4) 0.0268(13) Uani 1 1 d .
O10 O 0.4348(4) 0.0829(2) 1.1544(4) 0.0239(13) Uani 1 1 d .
O6 O 0.1403(5) 0.0479(3) 0.9895(4) 0.0335(15) Uani 1 1 d .
O11 O 0.1141(5) 0.0195(2) 0.8134(4) 0.0317(14) Uani 1 1 d .
O19 O 0.4702(4) 0.1823(2) 1.0895(4) 0.0240(12) Uani 1 1 d .
O12 O 0.1873(5) -0.0214(3) 0.7259(4) 0.0341(15) Uani 1 1 d .
O5 O 0.1806(5) 0.1083(2) 1.0886(4) 0.0295(14) Uani 1 1 d .
C13 C 0.2552(6) 0.2771(3) 0.7636(5) 0.0226(17) Uani 1 1 d .
C5 C -0.1027(6) 0.3168(3) 0.7698(5) 0.0225(17) Uani 1 1 d .
C14 C 0.3404(7) 0.2700(3) 0.7230(5) 0.0278(19) Uani 1 1 d .
H14A H 0.3297 0.2933 0.6749 0.033 Uiso 1 1 calc R
H14B H 0.3409 0.2329 0.7041 0.033 Uiso 1 1 calc R
C2 C 0.3919(7) 0.1035(3) 0.7004(6) 0.0287(19) Uani 1 1 d .
H2A H 0.4268 0.0690 0.7012 0.034 Uiso 1 1 calc R
H2B H 0.4412 0.1320 0.6984 0.034 Uiso 1 1 calc R
C37 C 0.4832(6) 0.2219(3) 1.0442(5) 0.0242(18) Uani 1 1 d .
C17 C 0.5685(6) -0.0346(3) 0.8234(5) 0.0234(18) Uani 1 1 d .
C33 C 0.3405(6) -0.0583(3) 0.9361(5) 0.0259(18) Uani 1 1 d .
C29 C 0.1799(6) 0.2429(3) 1.0276(5) 0.0247(18) Uani 1 1 d .
C26 C -0.0124(7) 0.1245(3) 0.7917(6) 0.032(2) Uani 1 1 d .
H26A H -0.0119 0.0961 0.8320 0.038 Uiso 1 1 calc R
H26B H 0.0023 0.1077 0.7430 0.038 Uiso 1 1 calc R
C34 C 0.3458(7) -0.0733(4) 1.0219(6) 0.031(2) Uani 1 1 d .
H34A H 0.2787 -0.0672 1.0331 0.037 Uiso 1 1 calc R
H34B H 0.3937 -0.0490 1.0572 0.037 Uiso 1 1 calc R
C25 C 0.0693(7) 0.1625(4) 0.8251(5) 0.0279(19) Uani 1 1 d .
C15 C 0.4422(7) 0.2827(4) 0.7788(6) 0.032(2) Uani 1 1 d .
H15A H 0.4534 0.2592 0.8267 0.039 Uiso 1 1 calc R
H15B H 0.4963 0.2759 0.7501 0.039 Uiso 1 1 calc R
C31 C 0.0784(7) 0.2842(4) 1.1204(6) 0.033(2) Uani 1 1 d .
H31A H 0.0815 0.2897 1.1786 0.039 Uiso 1 1 calc R
H31B H 0.0871 0.3192 1.0964 0.039 Uiso 1 1 calc R
C9 C 0.1251(7) 0.0709(3) 1.0510(6) 0.0289(19) Uani 1 1 d .
C27 C -0.1175(7) 0.1482(4) 0.7689(6) 0.033(2) Uani 1 1 d .
H27A H -0.1179 0.1780 0.7310 0.039 Uiso 1 1 calc R
H27B H -0.1352 0.1624 0.8180 0.039 Uiso 1 1 calc R
C35 C 0.3775(8) -0.1299(4) 1.0455(6) 0.035(2) Uani 1 1 d .
H35A H 0.4461 -0.1361 1.0373 0.042 Uiso 1 1 calc R
H35B H 0.3310 -0.1548 1.0101 0.042 Uiso 1 1 calc R
C39 C 0.5299(8) 0.3193(4) 1.0370(7) 0.042(2) Uani 1 1 d .
H39A H 0.5833 0.3452 1.0605 0.050 Uiso 1 1 calc R
H39B H 0.5319 0.3137 0.9798 0.050 Uiso 1 1 calc R
C18 C 0.6667(7) -0.0132(3) 0.8110(6) 0.0290(19) Uani 1 1 d .
H18A H 0.7180 -0.0152 0.8626 0.035 Uiso 1 1 calc R
H18B H 0.6578 0.0246 0.7953 0.035 Uiso 1 1 calc R
C41 C 0.3329(7) -0.0923(4) 0.6427(5) 0.0266(19) Uani 1 1 d .
C4 C 0.3398(8) 0.0999(4) 0.5470(6) 0.040(2) Uani 1 1 d .
H4A H 0.2814 0.1024 0.5011 0.060 Uiso 1 1 calc R
H4B H 0.3718 0.0651 0.5467 0.060 Uiso 1 1 calc R
H4C H 0.3883 0.1278 0.5428 0.060 Uiso 1 1 calc R
C1 C 0.3543(6) 0.1091(3) 0.7757(5) 0.0245(18) Uani 1 1 d .
C23 C 0.0062(9) -0.0307(5) 0.6092(7) 0.049(3) Uani 1 1 d .
H23A H 0.0260 0.0011 0.5823 0.059 Uiso 1 1 calc R
H23B H 0.0560 -0.0590 0.6076 0.059 Uiso 1 1 calc R
C3 C 0.3058(8) 0.1066(4) 0.6250(6) 0.037(2) Uani 1 1 d .
H3A H 0.2557 0.0787 0.6282 0.044 Uiso 1 1 calc R
H3B H 0.2719 0.1414 0.6242 0.044 Uiso 1 1 calc R
C6 C -0.1324(7) 0.2976(4) 0.8444(5) 0.0281(19) Uani 1 1 d .
H6A H -0.1055 0.3228 0.8888 0.034 Uiso 1 1 calc R
H6B H -0.0995 0.2630 0.8599 0.034 Uiso 1 1 calc R
C10 C 0.0370(7) 0.0546(4) 1.0851(6) 0.036(2) Uani 1 1 d .
H10A H 0.0622 0.0423 1.1414 0.043 Uiso 1 1 calc R
H10B H 0.0016 0.0246 1.0531 0.043 Uiso 1 1 calc R
C30 C 0.1645(7) 0.2476(4) 1.1114(6) 0.031(2) Uani 1 1 d .
H30A H 0.2278 0.2606 1.1471 0.037 Uiso 1 1 calc R
H30B H 0.1514 0.2117 1.1304 0.037 Uiso 1 1 calc R
C42 C 0.3098(8) -0.0451(4) 0.5868(6) 0.034(2) Uani 1 1 d .
H42A H 0.2431 -0.0307 0.5894 0.041 Uiso 1 1 calc R
H42B H 0.3606 -0.0172 0.6065 0.041 Uiso 1 1 calc R
C19 C 0.7049(7) -0.0433(4) 0.7461(6) 0.035(2) Uani 1 1 d .
H19A H 0.7239 -0.0797 0.7654 0.042 Uiso 1 1 calc R
H19B H 0.7662 -0.0255 0.7371 0.042 Uiso 1 1 calc R
C21 C 0.1114(7) -0.0048(3) 0.7491(6) 0.031(2) Uani 1 1 d .
C43 C 0.3092(8) -0.0574(4) 0.4997(6) 0.036(2) Uani 1 1 d .
H43A H 0.2849 -0.0258 0.4662 0.043 Uiso 1 1 calc R
H43B H 0.2613 -0.0867 0.4808 0.043 Uiso 1 1 calc R
C11 C -0.0370(8) 0.0999(5) 1.0840(7) 0.047(3) Uani 1 1 d .
H11A H -0.0946 0.0868 1.1049 0.057 Uiso 1 1 calc R
H11B H -0.0034 0.1282 1.1208 0.057 Uiso 1 1 calc R
C38 C 0.5524(8) 0.2661(4) 1.0829(7) 0.039(2) Uani 1 1 d .
H38A H 0.6230 0.2557 1.0851 0.047 Uiso 1 1 calc R
H38B H 0.5456 0.2711 1.1392 0.047 Uiso 1 1 calc R
C8 C -0.2700(8) 0.2733(4) 0.9158(6) 0.039(2) Uani 1 1 d .
H8A H -0.3432 0.2698 0.9075 0.058 Uiso 1 1 calc R
H8B H -0.2452 0.2995 0.9583 0.058 Uiso 1 1 calc R
H8C H -0.2380 0.2390 0.9320 0.058 Uiso 1 1 calc R
C22 C 0.0083(7) -0.0174(4) 0.6964(7) 0.040(2) Uani 1 1 d .
H22A H -0.0363 0.0134 0.6973 0.048 Uiso 1 1 calc R
H22B H -0.0201 -0.0478 0.7206 0.048 Uiso 1 1 calc R
C7 C -0.2444(7) 0.2913(4) 0.8377(6) 0.036(2) Uani 1 1 d .
H7A H -0.2714 0.2651 0.7947 0.043 Uiso 1 1 calc R
H7B H -0.2782 0.3256 0.8211 0.043 Uiso 1 1 calc R

loop_
_atom_site_aniso_label
_atom_site_aniso_U_11
_atom_site_aniso_U_22
_atom_site_aniso_U_33
_atom_site_aniso_U_23
_atom_site_aniso_U_13
_atom_site_aniso_U_12
O4 0.026(3) 0.025(3) 0.026(3) -0.003(2) 0.003(3) 0.002(2)
C36 0.038(6) 0.036(6) 0.042(6) 0.011(4) 0.005(5) 0.006(4)
C32 0.041(6) 0.040(6) 0.041(6) 0.006(5) 0.014(5) 0.003(5)
C20 0.053(7) 0.039(6) 0.041(6) 0.008(5) 0.016(5) 0.009(5)
C28 0.034(5) 0.035(6) 0.057(7) -0.008(5) 0.005(5) -0.006(4)
C16 0.044(6) 0.038(6) 0.058(7) -0.005(5) 0.007(5) -0.012(5)
C40 0.065(8) 0.031(6) 0.072(8) -0.006(6) 0.022(7) 0.007(5)
C24 0.050(7) 0.053(7) 0.053(7) -0.011(6) -0.017(6) 0.002(6)
C44 0.056(7) 0.043(6) 0.041(6) 0.002(5) 0.019(5) 0.005(5)
C12 0.036(6) 0.095(11) 0.064(8) 0.009(8) 0.003(6) 0.003(7)
Mn1 0.0273(7) 0.0134(6) 0.0292(7) -0.0016(5) 0.0055(5) -0.0002(5)
Mn2 0.0240(7) 0.0145(6) 0.0262(7) 0.0000(5) 0.0028(5) -0.0007(5)
Mn3 0.0242(7) 0.0116(6) 0.0250(7) 0.0013(5) 0.0024(5) -0.0003(5)
Mn4 0.0256(7) 0.0121(6) 0.0265(7) 0.0005(5) 0.0035(5) 0.0003(5)
Mn5 0.0247(7) 0.0134(6) 0.0266(7) 0.0023(5) 0.0034(5) 0.0019(5)
Mn6 0.0284(7) 0.0150(6) 0.0295(7) -0.0019(5) 0.0046(6) 0.0026(5)
O13 0.025(3) 0.015(3) 0.034(3) -0.001(2) 0.003(3) 0.001(2)
O1H 0.026(3) 0.014(3) 0.027(3) -0.001(2) 0.003(2) 0.000(2)
O3 0.022(3) 0.018(3) 0.033(3) 0.002(2) 0.005(2) 0.000(2)
O2 0.036(3) 0.015(3) 0.036(3) -0.002(3) 0.012(3) 0.000(2)
O8 0.026(3) 0.016(3) 0.032(3) 0.002(2) 0.002(3) 0.004(2)
O7 0.025(3) 0.020(3) 0.028(3) 0.005(2) 0.005(2) 0.007(2)
O14 0.028(3) 0.012(3) 0.051(4) 0.000(3) 0.000(3) 0.001(2)
O15 0.023(3) 0.015(3) 0.027(3) 0.002(2) 0.001(2) 0.003(2)
O9 0.030(3) 0.015(3) 0.038(4) 0.001(2) 0.005(3) 0.002(2)
O22 0.032(3) 0.016(3) 0.029(3) -0.004(2) 0.001(3) 0.002(2)
O20 0.032(3) 0.021(3) 0.028(3) 0.001(2) 0.004(3) -0.004(3)
O21 0.045(4) 0.010(3) 0.031(3) 0.004(2) 0.002(3) 0.001(3)
O17 0.033(3) 0.020(3) 0.031(3) -0.004(3) 0.006(3) 0.001(3)
O18 0.039(4) 0.014(3) 0.037(4) 0.004(3) 0.010(3) 0.005(3)
O16 0.039(4) 0.029(3) 0.027(3) 0.009(3) 0.011(3) 0.011(3)
O1 0.034(3) 0.012(3) 0.036(3) -0.002(2) 0.011(3) 0.001(2)
O10 0.026(3) 0.014(3) 0.029(3) 0.003(2) 0.000(2) 0.001(2)
O6 0.039(4) 0.031(4) 0.033(4) -0.006(3) 0.012(3) -0.010(3)
O11 0.031(3) 0.022(3) 0.040(4) -0.006(3) 0.004(3) 0.001(3)
O19 0.024(3) 0.015(3) 0.031(3) 0.002(2) 0.002(2) -0.001(2)
O12 0.034(4) 0.028(3) 0.038(4) -0.012(3) 0.002(3) 0.007(3)
O5 0.028(3) 0.023(3) 0.036(4) -0.005(3) 0.005(3) -0.007(3)
C13 0.031(4) 0.008(4) 0.027(4) 0.001(3) 0.003(4) -0.003(3)
C5 0.024(4) 0.010(4) 0.031(5) -0.001(3) 0.000(4) 0.001(3)
C14 0.033(5) 0.022(4) 0.029(5) 0.001(4) 0.009(4) 0.004(4)
C2 0.037(5) 0.015(4) 0.035(5) 0.003(3) 0.010(4) 0.004(4)
C37 0.024(4) 0.018(4) 0.028(5) 0.005(3) 0.000(3) -0.001(3)
C17 0.028(4) 0.012(4) 0.030(5) -0.001(3) 0.005(4) -0.002(3)
C33 0.019(4) 0.023(4) 0.034(5) -0.005(4) 0.004(4) -0.001(3)
C29 0.023(4) 0.021(4) 0.030(5) -0.005(4) 0.006(4) -0.002(3)
C26 0.035(5) 0.019(4) 0.040(5) 0.005(4) 0.006(4) 0.010(4)
C34 0.037(5) 0.025(5) 0.030(5) -0.001(4) 0.007(4) 0.000(4)
C25 0.027(5) 0.033(5) 0.024(4) 0.004(4) 0.006(4) 0.007(4)
C15 0.029(5) 0.031(5) 0.036(5) 0.005(4) 0.006(4) -0.001(4)
C31 0.042(5) 0.024(5) 0.032(5) 0.004(4) 0.009(4) 0.011(4)
C9 0.028(5) 0.022(4) 0.038(5) -0.004(4) 0.009(4) -0.001(4)
C27 0.031(5) 0.024(5) 0.040(5) -0.001(4) 0.003(4) -0.004(4)
C35 0.045(6) 0.021(5) 0.041(6) 0.001(4) 0.012(5) 0.002(4)
C39 0.049(6) 0.024(5) 0.048(6) 0.006(4) 0.001(5) -0.005(4)
C18 0.028(5) 0.020(4) 0.037(5) 0.003(4) 0.004(4) -0.003(4)
C41 0.031(5) 0.029(5) 0.018(4) 0.006(4) 0.003(3) 0.006(4)
C4 0.053(6) 0.031(5) 0.034(5) -0.002(4) 0.006(5) -0.005(5)
C1 0.022(4) 0.015(4) 0.033(5) 0.001(3) 0.001(4) 0.002(3)
C23 0.052(7) 0.045(6) 0.041(6) 0.001(5) -0.007(5) -0.009(5)
C3 0.038(5) 0.038(6) 0.034(5) 0.001(4) 0.007(4) -0.003(4)
C6 0.030(5) 0.023(4) 0.032(5) -0.002(4) 0.008(4) -0.001(4)
C10 0.037(5) 0.030(5) 0.044(6) -0.009(4) 0.016(4) -0.013(4)
C30 0.036(5) 0.027(5) 0.030(5) 0.002(4) 0.008(4) 0.008(4)
C42 0.050(6) 0.019(4) 0.030(5) 0.000(4) 0.003(4) 0.008(4)
C19 0.039(5) 0.023(5) 0.043(6) 0.001(4) 0.013(4) -0.006(4)
C21 0.037(5) 0.017(4) 0.034(5) -0.006(4) -0.002(4) -0.003(4)
C43 0.046(6) 0.026(5) 0.030(5) 0.001(4) -0.001(4) 0.001(4)
C11 0.041(6) 0.051(7) 0.055(7) -0.016(5) 0.021(5) -0.012(5)
C38 0.036(5) 0.024(5) 0.049(6) 0.007(4) -0.007(5) -0.005(4)
C8 0.033(5) 0.041(6) 0.044(6) 0.003(5) 0.014(4) -0.004(4)
C22 0.032(5) 0.030(5) 0.050(6) -0.015(5) -0.006(5) 0.002(4)
C7 0.030(5) 0.038(5) 0.038(5) 0.002(4) 0.006(4) 0.000(4)

loop_
_atom_type_symbol
_atom_type_description
_atom_type_scat_dispersion_real
_atom_type_scat_dispersion_imag
_atom_type_scat_source
C C 0.0033 0.0016 'International Tables Vol C Tables 4.2.6.8 and 6.1.1.4'
H H 0.0000 0.0000 'International Tables Vol C Tables 4.2.6.8 and 6.1.1.4'
O O 0.0106 0.0060 'International Tables Vol C Tables 4.2.6.8 and 6.1.1.4'
Mn Mn 0.3368 0.7283 'International Tables Vol C Tables 4.2.6.8 and 6.1.1.4'

loop_
_geom_angle_atom_site_label_1
_geom_angle_atom_site_label_2
_geom_angle_atom_site_label_3
_geom_angle
_geom_angle_site_symmetry_1
_geom_angle_site_symmetry_3
C5 O4 Mn2 138.0(6) 4_666 .
O6 Mn1 O1H 95.9(2) . .
O6 Mn1 O11 91.4(3) . .
O1H Mn1 O11 172.0(2) . .
O6 Mn1 O13 99.3(2) . .
O1H Mn1 O13 79.8(2) . .
O11 Mn1 O13 95.8(2) . .
O6 Mn1 O18 100.0(3) . .
O1H Mn1 O18 94.5(2) . .
O11 Mn1 O18 87.5(2) . .
O13 Mn1 O18 160.4(2) . .
O6 Mn1 O1 173.1(2) . .
O1H Mn1 O1 86.2(2) . .
O11 Mn1 O1 86.9(2) . .
O13 Mn1 O1 87.6(2) . .
O18 Mn1 O1 73.2(2) . .
O5 Mn2 O1H 96.5(2) . .
O5 Mn2 O4 91.0(2) . .
O1H Mn2 O4 172.4(2) . .
O5 Mn2 O15 90.8(2) . .
O1H Mn2 O15 82.5(2) . .
O4 Mn2 O15 99.0(2) . .
O5 Mn2 O10 105.3(2) . .
O1H Mn2 O10 92.3(2) . .
O4 Mn2 O10 84.3(2) . .
O15 Mn2 O10 163.6(2) . .
O5 Mn2 O19 177.0(2) . .
O1H Mn2 O19 85.1(2) . .
O4 Mn2 O19 87.5(2) . .
O15 Mn2 O19 86.9(2) . .
O10 Mn2 O19 77.1(2) . .
O19 Mn3 O8 99.2(2) 4_565 .
O19 Mn3 O17 98.2(2) 4_565 2_556
O8 Mn3 O17 99.0(2) . 2_556
O19 Mn3 O22 169.1(2) 4_565 2_556
O8 Mn3 O22 91.4(2) . 2_556
O17 Mn3 O22 82.7(2) 2_556 2_556
O19 Mn3 O3 91.1(2) 4_565 .
O8 Mn3 O3 82.2(2) . .
O17 Mn3 O3 170.3(2) 2_556 .
O22 Mn3 O3 87.7(2) 2_556 .
O19 Mn3 O10 80.7(2) 4_565 4_565
O8 Mn3 O10 171.1(2) . 4_565
O17 Mn3 O10 89.9(2) 2_556 4_565
O22 Mn3 O10 88.4(2) 2_556 4_565
O3 Mn3 O10 88.9(2) . 4_565
O2 Mn4 O20 99.1(2) . .
O2 Mn4 O1H 92.6(2) . .
O20 Mn4 O1H 94.7(2) . .
O2 Mn4 O7 87.8(2) . .
O20 Mn4 O7 89.7(2) . .
O1H Mn4 O7 175.5(2) . .
O2 Mn4 O13 89.8(2) . .
O20 Mn4 O13 169.6(2) . .
O1H Mn4 O13 79.5(2) . .
O7 Mn4 O13 96.0(2) . .
O2 Mn4 O15 173.7(2) . .
O20 Mn4 O15 82.4(2) . .
O1H Mn4 O15 81.1(2) . .
O7 Mn4 O15 98.4(2) . .
O13 Mn4 O15 88.2(2) . .
O16 Mn5 O14 94.3(3) . .
O16 Mn5 O21 87.1(3) . .
O14 Mn5 O21 177.4(2) . .
O16 Mn5 O3 123.8(2) . .
O14 Mn5 O3 89.3(2) . .
O21 Mn5 O3 88.1(2) . .
O16 Mn5 O7 103.4(2) . .
O14 Mn5 O7 90.2(2) . .
O21 Mn5 O7 91.6(2) . .
O3 Mn5 O7 132.8(2) . .
O16 Mn5 O8 157.0(2) . .
O14 Mn5 O8 95.3(2) . .
O21 Mn5 O8 84.2(2) . .
O3 Mn5 O8 77.2(2) . .
O7 Mn5 O8 55.8(2) . .
O12 Mn6 O9 158.4(3) . .
O12 Mn6 O1 89.4(2) . .
O9 Mn6 O1 90.1(2) . .
O12 Mn6 O22 85.9(2) . .
O9 Mn6 O22 84.0(2) . .
O1 Mn6 O22 150.6(2) . .
O12 Mn6 O18 102.2(3) . .
O9 Mn6 O18 98.8(3) . .
O1 Mn6 O18 78.5(2) . .
O22 Mn6 O18 130.8(2) . .
O12 Mn6 O17 103.1(2) . .
O9 Mn6 O17 92.7(2) . .
O1 Mn6 O17 133.6(2) . .
O22 Mn6 O17 75.6(2) . .
O18 Mn6 O17 55.3(2) . .
C25 O13 Mn4 130.8(6) . .
C25 O13 Mn1 135.2(6) . .
Mn4 O13 Mn1 94.0(2) . .
Mn1 O1H Mn2 123.5(3) . .
Mn1 O1H Mn4 100.1(2) . .
Mn2 O1H Mn4 98.3(2) . .
C5 O3 Mn5 129.3(5) . .
C5 O3 Mn3 128.1(5) . .
Mn5 O3 Mn3 100.9(2) . .
C1 O2 Mn4 132.8(6) . .
C13 O8 Mn3 165.7(6) . .
C13 O8 Mn5 86.5(5) . .
Mn3 O8 Mn5 93.2(2) . .
C13 O7 Mn4 142.7(5) . .
C13 O7 Mn5 97.9(5) . .
Mn4 O7 Mn5 107.8(2) . .
C25 O14 Mn5 140.8(6) . .
C29 O15 Mn2 130.4(5) . .
C29 O15 Mn4 134.7(5) . .
Mn2 O15 Mn4 93.6(2) . .
C17 O9 Mn6 134.9(5) . .
C41 O22 Mn3 129.0(5) . 2_546
C41 O22 Mn6 129.2(5) . .
Mn3 O22 Mn6 100.9(2) 2_546 .
C37 O20 Mn4 131.5(6) . .
C41 O21 Mn5 136.1(6) 2_556 .
C33 O17 Mn3 159.0(6) . 2_546
C33 O17 Mn6 85.4(5) . .
Mn3 O17 Mn6 92.6(2) 2_546 .
C33 O18 Mn6 99.1(5) . .
C33 O18 Mn1 152.0(6) . .
Mn6 O18 Mn1 97.4(2) . .
C29 O16 Mn5 137.1(6) . .
C1 O1 Mn6 132.1(5) . .
C1 O1 Mn1 130.9(5) . .
Mn6 O1 Mn1 96.5(2) . .
C17 O10 Mn3 127.6(5) 3_657 4_666
C17 O10 Mn2 134.9(5) 3_657 .
Mn3 O10 Mn2 97.2(2) 4_666 .
C9 O6 Mn1 137.2(6) . .
C21 O11 Mn1 137.9(6) . .
C37 O19 Mn3 135.4(5) . 4_666
C37 O19 Mn2 126.0(5) . .
Mn3 O19 Mn2 98.6(2) 4_666 .
C21 O12 Mn6 126.0(6) . .
C9 O5 Mn2 136.9(6) . .
O8 C13 O7 119.7(8) . .
O8 C13 C14 121.0(8) . .
O7 C13 C14 119.3(7) . .
O4 C5 O3 123.6(8) 4_565 .
O4 C5 C6 119.6(8) 4_565 .
O3 C5 C6 116.8(7) . .
C13 C14 C15 112.3(7) . .
C1 C2 C3 111.4(8) . .
O20 C37 O19 121.0(8) . .
O20 C37 C38 121.1(8) . .
O19 C37 C38 117.9(8) . .
O9 C17 O10 123.1(8) . 3_657
O9 C17 C18 118.4(7) . .
O10 C17 C18 118.5(7) 3_657 .
O17 C33 O18 120.1(8) . .
O17 C33 C34 121.5(8) . .
O18 C33 C34 118.4(8) . .
O16 C29 O15 123.2(8) . .
O16 C29 C30 118.5(8) . .
O15 C29 C30 118.3(8) . .
C25 C26 C27 115.2(7) . .
C33 C34 C35 116.3(8) . .
O14 C25 O13 122.5(8) . .
O14 C25 C26 118.7(8) . .
O13 C25 C26 118.7(8) . .
C16 C15 C14 111.3(8) . .
C32 C31 C30 112.2(8) . .
O6 C9 O5 124.2(8) . .
O6 C9 C10 119.7(8) . .
O5 C9 C10 116.1(8) . .
C26 C27 C28 112.1(8) . .
C34 C35 C36 111.5(8) . .
C40 C39 C38 113.0(9) . .
C17 C18 C19 112.8(7) . .
O21 C41 O22 123.0(8) 2_546 .
O21 C41 C42 118.8(8) 2_546 .
O22 C41 C42 118.2(8) . .
O2 C1 O1 123.3(8) . .
O2 C1 C2 117.3(8) . .
O1 C1 C2 119.3(7) . .
C24 C23 C22 112.3(10) . .
C4 C3 C2 113.4(8) . .
C5 C6 C7 115.8(8) . .
C9 C10 C11 112.2(8) . .
C29 C30 C31 115.1(8) . .
C43 C42 C41 114.1(8) . .
C18 C19 C20 112.3(8) . .
O11 C21 O12 125.3(9) . .
O11 C21 C22 117.2(9) . .
O12 C21 C22 117.5(8) . .
C42 C43 C44 113.1(9) . .
C12 C11 C10 113.3(10) . .
C37 C38 C39 112.9(8) . .
C21 C22 C23 115.5(9) . .
C6 C7 C8 113.4(8) . .

loop_
_geom_bond_atom_site_label_1
_geom_bond_atom_site_label_2
_geom_bond_distance
_geom_bond_site_symmetry_2
O4 C5 1.248(10) 4_666
O4 Mn2 2.152(6) .
C36 C35 1.525(14) .
C32 C31 1.518(14) .
C20 C19 1.535(15) .
C28 C27 1.532(13) .
C16 C15 1.516(14) .
C40 C39 1.525(16) .
C24 C23 1.517(15) .
C44 C43 1.523(15) .
C12 C11 1.504(18) .
Mn1 O6 2.097(6) .
Mn1 O1H 2.116(6) .
Mn1 O11 2.118(6) .
Mn1 O13 2.275(6) .
Mn1 O18 2.287(6) .
Mn1 O1 2.337(6) .
Mn2 O5 2.086(6) .
Mn2 O1H 2.138(6) .
Mn2 O15 2.230(6) .
Mn2 O10 2.251(6) .
Mn2 O19 2.281(6) .
Mn3 O19 2.142(6) 4_565
Mn3 O8 2.161(6) .
Mn3 O17 2.167(6) 2_556
Mn3 O22 2.184(6) 2_556
Mn3 O3 2.204(6) .
Mn3 O10 2.221(6) 4_565
Mn4 O2 2.144(6) .
Mn4 O20 2.153(6) .
Mn4 O1H 2.179(6) .
Mn4 O7 2.185(6) .
Mn4 O13 2.228(6) .
Mn4 O15 2.250(6) .
Mn5 O16 2.060(6) .
Mn5 O14 2.117(6) .
Mn5 O21 2.130(6) .
Mn5 O3 2.142(6) .
Mn5 O7 2.187(6) .
Mn5 O8 2.444(6) .
Mn6 O12 2.080(7) .
Mn6 O9 2.107(6) .
Mn6 O1 2.171(6) .
Mn6 O22 2.187(6) .
Mn6 O18 2.190(7) .
Mn6 O17 2.487(6) .
O13 C25 1.284(10) .
O3 C5 1.277(10) .
O2 C1 1.252(10) .
O8 C13 1.249(10) .
O7 C13 1.270(10) .
O14 C25 1.253(11) .
O15 C29 1.290(10) .
O9 C17 1.253(10) .
O22 C41 1.278(10) .
O22 Mn3 2.184(6) 2_546
O20 C37 1.250(10) .
O21 C41 1.246(11) 2_556
O17 C33 1.258(10) .
O17 Mn3 2.167(6) 2_546
O18 C33 1.265(11) .
O16 C29 1.246(11) .
O1 C1 1.274(10) .
O10 C17 1.279(10) 3_657
O10 Mn3 2.221(6) 4_666
O6 C9 1.255(11) .
O11 C21 1.247(11) .
O19 C37 1.297(10) .
O19 Mn3 2.142(6) 4_666
O12 C21 1.262(12) .
O5 C9 1.285(11) .
C13 C14 1.494(12) .
C5 O4 1.248(10) 4_565
C5 C6 1.499(12) .
C14 C15 1.524(13) .
C2 C1 1.492(13) .
C2 C3 1.527(13) .
C37 C38 1.510(12) .
C17 O10 1.279(10) 3_657
C17 C18 1.504(12) .
C33 C34 1.491(13) .
C29 C30 1.492(12) .
C26 C25 1.481(13) .
C26 C27 1.518(13) .
C34 C35 1.520(13) .
C31 C30 1.531(12) .
C9 C10 1.506(13) .
C39 C38 1.547(13) .
C18 C19 1.527(13) .
C41 O21 1.246(11) 2_546
C41 C42 1.509(12) .
C4 C3 1.512(14) .
C23 C22 1.515(15) .
C6 C7 1.514(13) .
C10 C11 1.521(15) .
C42 C43 1.511(13) .
C21 C22 1.516(13) .
C8 C7 1.518(14) .
